data_7204370
loop_
_publ_author_name
'Carl Thirsk'
'Geoffrey E. Hawkes'
'Romano T. Kroemer'
'Klaus R. Liedl'
'Thomas Loerting'
'Rima Nasser'
'Robin G. Pritchard'
'Melanie Steele'
'John E. Warren'
'Andrew Whiting'

_publ_section_title
;
 The structure, modelling and dynamics of
 2,7-diisopropoxy-1,8-diarylnaphthalenes
;
_journal_issue 9
_journal_name_full 'J. Chem. Soc., Perkin Trans. 2'
_journal_page_first 1510
_journal_page_last 1519
_journal_paper_doi 10.1039/b201235a
_journal_year 2002
_chemical_compound_source 'synthesis as described'
_chemical_formula_moiety 'C38 H38 O4'
_chemical_formula_structural 'C38 H38 O4'
_chemical_formula_sum 'C38 H48 O4'
_chemical_formula_weight 568.76
_chemical_name_systematic
;
?
;
_space_group_IT_number 33
_symmetry_cell_setting orthorhombic
_symmetry_Int_Tables_number 33
_symmetry_space_group_name_Hall 'P 2c -2n'
_symmetry_space_group_name_H-M 'P n a 21'
_atom_sites_solution_hydrogens geom
_atom_sites_solution_primary direct
_atom_sites_solution_secondary difmap
_audit_conform_dict_location ftp://ftp.iucr.org/cifdics/cif_core.dic
_audit_conform_dict_name cif_core.dic
_audit_conform_dict_version 2.1
_audit_creation_date 2000-12-15T11:53:24-00:00
_audit_creation_method 'WinGX routine CIF_UPDATE'
_cell_angle_alpha 90
_cell_angle_beta 90
_cell_angle_gamma 90
_cell_formula_units_Z 4
_cell_length_a 16.808(2)
_cell_length_b 22.023(2)
_cell_length_c 9.000(3)
_cell_measurement_reflns_used 25
_cell_measurement_temperature 203(2)
_cell_measurement_theta_max 14.5
_cell_measurement_theta_min 10.3
_cell_measurement_wavelength 0.71073
_cell_volume 3331.5(12)
_computing_cell_refinement 'CAD4 Express (Enraf Nonius, 1994)'
_computing_data_collection 'CAD4 Express (Enraf Nonius, 1994)'
_computing_data_reduction 'XCAD4 (Harms & Wocadlo, 1995)'
_computing_molecular_graphics 'Ortep-3 for Windows (Farrugia, 1997)'
_computing_publication_material 'WinGX publication routines (Farrugia, 1999)'
_computing_structure_refinement 'SHELXL-97 (Sheldrick, 1997)'
_diffrn_ambient_temperature 203(2)
_diffrn_detector 'scintillation LiI'
_diffrn_detector_dtime 1.195
_diffrn_measured_fraction_theta_full 0.996
_diffrn_measured_fraction_theta_max 0.996
_diffrn_measurement_device '\k-geometry diffractometer'
_diffrn_measurement_device_type 'Enraf Nonius CAD4'
_diffrn_measurement_method 'non-profiled omega/2theta scans'
_diffrn_orient_matrix_type
;
x-axis points to radiation source
the matrix is specified in reciprocal space
;
_diffrn_orient_matrix_UB_11 0.2817E-2
_diffrn_orient_matrix_UB_12 0.48855E-1
_diffrn_orient_matrix_UB_13 0.26316E-1
_diffrn_orient_matrix_UB_21 -0.4548E-2
_diffrn_orient_matrix_UB_22 -0.34415E-1
_diffrn_orient_matrix_UB_23 0.37283E-1
_diffrn_orient_matrix_UB_31 0.111598
_diffrn_orient_matrix_UB_32 -0.2947E-2
_diffrn_orient_matrix_UB_33 0.1295E-2
_diffrn_radiation_monochromator graphite
_diffrn_radiation_probe x-ray
_diffrn_radiation_type MoK\a
_diffrn_radiation_wavelength 0.71073
_diffrn_reflns_av_R_equivalents 0.0702
_diffrn_reflns_av_unetI/netI 0.0821
_diffrn_reflns_limit_h_max 19
_diffrn_reflns_limit_h_min 0
_diffrn_reflns_limit_k_max 26
_diffrn_reflns_limit_k_min -26
_diffrn_reflns_limit_l_max 10
_diffrn_reflns_limit_l_min 0
_diffrn_reflns_number 6087
_diffrn_reflns_theta_full 24.94
_diffrn_reflns_theta_max 24.94
_diffrn_reflns_theta_min 1.52
_diffrn_source 'Enraf Nonius FR590'
_diffrn_standards_decay_% 0
_diffrn_standards_interval_time 60
_diffrn_standards_number 0
_exptl_absorpt_coefficient_mu 0.072
_exptl_absorpt_correction_T_max 0.9964
_exptl_absorpt_correction_T_min 0.9719
_exptl_absorpt_correction_type psi-scan
_exptl_absorpt_process_details
;
?
;
_exptl_crystal_colour colourless
_exptl_crystal_density_diffrn 1.134
_exptl_crystal_density_method 'not measured'
_exptl_crystal_description needle
_exptl_crystal_F_000 1232
_exptl_crystal_size_max 0.4
_exptl_crystal_size_mid 0.2
_exptl_crystal_size_min 0.05
_refine_diff_density_max 0.205
_refine_diff_density_min -0.18
_refine_diff_density_rms 0.036
_refine_ls_abs_structure_details 'Flack H D (1983), Acta Cryst. A39, 876-881'
_refine_ls_abs_structure_Flack -1(2)
_refine_ls_extinction_method none
_refine_ls_goodness_of_fit_ref 1.009
_refine_ls_hydrogen_treatment mixed
_refine_ls_matrix_type full
_refine_ls_number_parameters 515
_refine_ls_number_reflns 3107
_refine_ls_number_restraints 1
_refine_ls_restrained_S_all 1.008
_refine_ls_R_factor_all 0.096
_refine_ls_R_factor_gt 0.049
_refine_ls_shift/su_max 0.037
_refine_ls_shift/su_mean 0.002
_refine_ls_structure_factor_coef Fsqd
_refine_ls_weighting_details 'calc w=1/[\s^2^(Fo^2^)+(0.0361P)^2^+0.0000P] where P=(Fo^2^+2Fc^2^)/3'
_refine_ls_weighting_scheme calc
_refine_ls_wR_factor_gt 0.085
_refine_ls_wR_factor_ref 0.1009
_reflns_number_gt 1972
_reflns_number_total 3107
_reflns_threshold_expression >2sigma(I)
_cod_data_source_file b201235a.txt
_cod_data_source_block new
_cod_depositor_comments
;
The following automatic conversions were performed:
'_symmetry_cell_setting' value 'Orthorhombic' changed to 'orthorhombic'
according to '/home/adriana/struct/CIF-dictionaries/cif_core.dic'
dictionary named 'cif_core.dic' version 2.4.1 from 2010-06-29.

Automatic conversion script
Id: cif_fix_enum 1555 2011-01-17 13:19:09Z saulius 
;
_cod_original_sg_symbol_H-M ' P na21'
_cod_database_code 7204370
_exptl_absorpt_factor_mur 0.004
_exptl_absorpt_correction_t_ave 0.8431
_diffrn_standards_decay_corr_max 1
_diffrn_standards_decay_corr_min 1

loop_
_symmetry_equiv_pos_as_xyz
'x, y, z'
'-x, -y, z+1/2'
'-x+1/2, y+1/2, z+1/2'
'x+1/2, -y+1/2, z'

loop_
_atom_site_label
_atom_site_type_symbol
_atom_site_fract_x
_atom_site_fract_y
_atom_site_fract_z
_atom_site_U_iso_or_equiv
_atom_site_adp_type
_atom_site_occupancy
_atom_site_symmetry_multiplicity
_atom_site_calc_flag
_atom_site_refinement_flags
_atom_site_disorder_assembly
_atom_site_disorder_group
C1 C 0.5561(3) 0.3931(2) 0.2057(5) 0.0350(11) Uani 1 1 d . . .
C2 C 0.4996(3) 0.3832(2) 0.0949(5) 0.0409(11) Uani 1 1 d . . .
C3 C 0.4903(3) 0.4232(2) -0.0257(6) 0.0470(13) Uani 1 1 d . . .
C4 C 0.5334(3) 0.4752(2) -0.0300(6) 0.0449(12) Uani 1 1 d . . .
C4A C 0.5903(3) 0.4888(2) 0.0807(5) 0.0398(11) Uani 1 1 d . . .
C5 C 0.6296(3) 0.5447(2) 0.0767(6) 0.0434(12) Uani 1 1 d . . .
C6 C 0.6877(3) 0.5581(2) 0.1743(5) 0.0446(12) Uani 1 1 d . . .
C7 C 0.7119(3) 0.5138(2) 0.2782(5) 0.0389(11) Uani 1 1 d . . .
C8 C 0.6743(3) 0.45802(18) 0.2907(5) 0.0338(11) Uani 1 1 d . . .
C8A C 0.6071(2) 0.44543(19) 0.1952(5) 0.0336(10) Uani 1 1 d . . .
C9 C 0.5563(2) 0.35074(19) 0.3362(5) 0.0340(11) Uani 1 1 d . . .
C10 C 0.5607(3) 0.2885(2) 0.3169(5) 0.0379(11) Uani 1 1 d . . .
C11 C 0.5641(3) 0.2464(2) 0.4325(5) 0.0380(12) Uani 1 1 d . . .
C12 C 0.5622(3) 0.2710(2) 0.5780(5) 0.0382(11) Uani 1 1 d . . .
C13 C 0.5542(3) 0.3325(2) 0.6003(5) 0.0399(12) Uani 1 1 d . . .
C14 C 0.5518(3) 0.3722(2) 0.4807(5) 0.0369(11) Uani 1 1 d . . .
C15 C 0.5721(3) 0.1780(2) 0.4038(5) 0.0455(13) Uani 1 1 d . . .
C16 C 0.5686(5) 0.1639(3) 0.2368(6) 0.0664(18) Uani 1 1 d . . .
C17 C 0.5034(4) 0.1433(3) 0.4760(8) 0.0668(17) Uani 1 1 d . . .
C18 C 0.6525(4) 0.1559(3) 0.4623(8) 0.0583(15) Uani 1 1 d . . .
C19 C 0.5661(6) 0.2535(3) 0.8402(6) 0.083(2) Uani 1 1 d . . .
C20 C 0.3707(3) 0.3362(3) 0.0682(6) 0.0597(15) Uani 1 1 d . . .
H20 H 0.3655 0.3505 -0.0357 0.072 Uiso 1 1 calc R . .
C21 C 0.3403(4) 0.2724(3) 0.0769(7) 0.0785(19) Uani 1 1 d . . .
H21A H 0.3697 0.2471 0.0079 0.118 Uiso 1 1 calc R . .
H21B H 0.2843 0.2717 0.0513 0.118 Uiso 1 1 calc R . .
H21C H 0.3473 0.2571 0.1771 0.118 Uiso 1 1 calc R . .
C22 C 0.3282(4) 0.3797(3) 0.1665(9) 0.116(3) Uani 1 1 d . . .
H22A H 0.3499 0.4201 0.1526 0.174 Uiso 1 1 calc R . .
H22B H 0.3349 0.3675 0.2693 0.174 Uiso 1 1 calc R . .
H22C H 0.272 0.3799 0.1418 0.174 Uiso 1 1 calc R . .
C23 C 0.8488(3) 0.5389(3) 0.3023(7) 0.0661(16) Uani 1 1 d . . .
H23 H 0.8419 0.566 0.2156 0.079 Uiso 1 1 calc R . .
C24 C 0.8983(4) 0.5700(4) 0.4166(9) 0.163(4) Uani 1 1 d . . .
H24A H 0.8732 0.608 0.4445 0.244 Uiso 1 1 calc R . .
H24B H 0.9507 0.5781 0.3763 0.244 Uiso 1 1 calc R . .
H24C H 0.9031 0.5442 0.5035 0.244 Uiso 1 1 calc R . .
C25 C 0.8863(3) 0.4827(3) 0.2546(8) 0.099(2) Uani 1 1 d . . .
H25A H 0.8531 0.463 0.1809 0.149 Uiso 1 1 calc R . .
H25B H 0.893 0.456 0.3394 0.149 Uiso 1 1 calc R . .
H25C H 0.9379 0.4916 0.2116 0.149 Uiso 1 1 calc R . .
C26 C 0.7113(2) 0.4127(2) 0.3928(5) 0.0337(11) Uani 1 1 d . . .
C27 C 0.7296(3) 0.4289(2) 0.5411(5) 0.0365(11) Uani 1 1 d . . .
C28 C 0.7687(3) 0.3908(2) 0.6381(5) 0.0378(11) Uani 1 1 d . . .
C29 C 0.7880(2) 0.3327(2) 0.5873(5) 0.0383(11) Uani 1 1 d . . .
C30 C 0.7710(3) 0.3155(2) 0.4411(5) 0.0411(12) Uani 1 1 d . . .
C31 C 0.7338(3) 0.3562(2) 0.3448(5) 0.0335(11) Uani 1 1 d . . .
C32 C 0.7903(3) 0.4125(2) 0.7962(5) 0.0469(13) Uani 1 1 d . . .
C33 C 0.7679(4) 0.4791(3) 0.8193(6) 0.0542(14) Uani 1 1 d . . .
C34 C 0.8796(4) 0.4057(3) 0.8217(7) 0.0629(16) Uani 1 1 d . . .
C35 C 0.7455(4) 0.3750(3) 0.9122(6) 0.0601(16) Uani 1 1 d . . .
C36 C 0.8476(4) 0.2357(3) 0.6326(7) 0.0636(18) Uani 1 1 d . . .
O1 O 0.5668(2) 0.23026(14) 0.6927(4) 0.0558(10) Uani 1 1 d . . .
O2 O 0.45309(18) 0.33209(14) 0.1035(4) 0.0527(9) Uani 1 1 d . . .
O3 O 0.77335(19) 0.52881(14) 0.3712(3) 0.0460(8) Uani 1 1 d . . .
O4 O 0.8245(2) 0.29358(15) 0.6834(3) 0.0546(9) Uani 1 1 d . . .
H3 H 0.446(3) 0.414(2) -0.101(6) 0.064(15) Uiso 1 1 d . . .
H4 H 0.526(2) 0.5070(19) -0.116(6) 0.052(13) Uiso 1 1 d . . .
H5 H 0.618(2) 0.5781(18) 0.009(5) 0.045(13) Uiso 1 1 d . . .
H6 H 0.716(3) 0.596(2) 0.176(5) 0.049(14) Uiso 1 1 d . . .
H10 H 0.564(2) 0.2714(17) 0.220(5) 0.029(11) Uiso 1 1 d . . .
H13 H 0.557(3) 0.3528(19) 0.694(6) 0.053(14) Uiso 1 1 d . . .
H14 H 0.549(2) 0.4147(16) 0.502(4) 0.019(10) Uiso 1 1 d . . .
H16A H 0.571(3) 0.116(2) 0.220(7) 0.084(18) Uiso 1 1 d . . .
H16B H 0.620(3) 0.186(2) 0.191(6) 0.074(17) Uiso 1 1 d . . .
H16C H 0.507(3) 0.177(2) 0.196(6) 0.070(16) Uiso 1 1 d . . .
H17A H 0.442(5) 0.161(3) 0.445(11) 0.18(4) Uiso 1 1 d . . .
H17B H 0.511(3) 0.100(2) 0.468(6) 0.063(16) Uiso 1 1 d . . .
H17C H 0.499(3) 0.155(2) 0.574(6) 0.067(19) Uiso 1 1 d . . .
H18A H 0.655(2) 0.106(2) 0.436(5) 0.054(13) Uiso 1 1 d . . .
H18B H 0.660(3) 0.159(2) 0.565(7) 0.08(2) Uiso 1 1 d . . .
H18C H 0.705(3) 0.179(2) 0.405(6) 0.080(17) Uiso 1 1 d . . .
H19A H 0.510(3) 0.273(3) 0.859(7) 0.09(2) Uiso 1 1 d . . .
H19B H 0.567(3) 0.218(2) 0.897(7) 0.081(19) Uiso 1 1 d . . .
H19C H 0.616(3) 0.281(3) 0.859(8) 0.12(3) Uiso 1 1 d . . .
H27 H 0.715(2) 0.4704(18) 0.569(4) 0.025(10) Uiso 1 1 d . . .
H30 H 0.788(2) 0.2739(18) 0.397(5) 0.040(12) Uiso 1 1 d . . .
H31 H 0.723(2) 0.3402(16) 0.241(5) 0.028(11) Uiso 1 1 d . . .
H33A H 0.805(3) 0.505(2) 0.751(6) 0.069(17) Uiso 1 1 d . . .
H33B H 0.707(3) 0.486(2) 0.793(6) 0.064(16) Uiso 1 1 d . . .
H33C H 0.786(3) 0.492(3) 0.916(7) 0.09(2) Uiso 1 1 d . . .
H34A H 0.908(3) 0.430(2) 0.740(6) 0.054(15) Uiso 1 1 d . . .
H34B H 0.901(3) 0.360(2) 0.813(6) 0.073(17) Uiso 1 1 d . . .
H34C H 0.893(3) 0.424(2) 0.910(5) 0.046(14) Uiso 1 1 d . . .
H35A H 0.751(3) 0.329(2) 0.890(5) 0.049(14) Uiso 1 1 d . . .
H35B H 0.764(3) 0.396(2) 1.019(6) 0.076(17) Uiso 1 1 d . . .
H35C H 0.688(3) 0.378(2) 0.894(6) 0.061(16) Uiso 1 1 d . . .
H36A H 0.872(3) 0.213(2) 0.711(7) 0.074(17) Uiso 1 1 d . . .
H36B H 0.797(3) 0.212(2) 0.603(7) 0.10(2) Uiso 1 1 d . . .
H36C H 0.897(4) 0.244(3) 0.548(8) 0.12(3) Uiso 1 1 d . . .

loop_
_atom_site_aniso_label
_atom_site_aniso_U_11
_atom_site_aniso_U_22
_atom_site_aniso_U_33
_atom_site_aniso_U_23
_atom_site_aniso_U_13
_atom_site_aniso_U_12
C1 0.041(3) 0.044(3) 0.020(2) 0.000(2) 0.007(2) 0.007(2)
C2 0.050(3) 0.042(3) 0.031(3) 0.004(2) 0.000(2) 0.002(2)
C3 0.048(3) 0.057(3) 0.035(3) 0.005(3) -0.005(3) 0.013(3)
C4 0.053(3) 0.050(3) 0.032(3) 0.015(3) 0.002(3) 0.011(3)
C4A 0.048(3) 0.042(3) 0.030(2) 0.008(2) 0.011(2) 0.010(2)
C5 0.051(3) 0.041(3) 0.039(3) 0.015(3) 0.011(3) 0.011(2)
C6 0.055(3) 0.045(3) 0.034(3) 0.006(3) 0.005(3) 0.005(3)
C7 0.042(3) 0.042(3) 0.032(2) -0.002(2) 0.005(2) -0.004(2)
C8 0.041(3) 0.037(3) 0.023(2) 0.003(2) 0.008(2) 0.005(2)
C8A 0.040(3) 0.036(3) 0.025(2) 0.005(2) 0.004(2) 0.008(2)
C9 0.037(3) 0.035(3) 0.030(2) 0.005(2) -0.003(2) -0.002(2)
C10 0.048(3) 0.040(3) 0.025(3) -0.003(2) 0.002(2) 0.002(2)
C11 0.045(3) 0.040(3) 0.029(3) 0.005(2) 0.003(2) 0.001(2)
C12 0.051(3) 0.038(3) 0.025(2) 0.006(2) 0.004(2) -0.003(2)
C13 0.051(3) 0.044(3) 0.026(3) 0.001(3) 0.003(2) -0.001(2)
C14 0.041(3) 0.038(3) 0.031(3) 0.001(2) 0.004(2) 0.002(2)
C15 0.063(3) 0.042(3) 0.031(3) 0.002(2) 0.001(2) -0.002(3)
C16 0.103(6) 0.045(4) 0.051(4) -0.010(3) 0.007(4) 0.001(4)
C17 0.087(5) 0.050(4) 0.063(4) 0.003(4) 0.016(4) -0.016(4)
C18 0.068(4) 0.049(4) 0.059(4) 0.009(3) -0.002(3) 0.014(3)
C19 0.155(8) 0.066(4) 0.029(3) 0.010(3) -0.002(4) -0.003(6)
C20 0.052(3) 0.075(4) 0.052(3) 0.000(3) -0.004(3) -0.010(3)
C21 0.082(4) 0.088(5) 0.065(4) -0.002(4) -0.006(4) -0.036(4)
C22 0.080(5) 0.115(6) 0.153(8) -0.053(6) 0.046(5) -0.012(5)
C23 0.063(4) 0.089(5) 0.046(3) 0.002(3) 0.000(3) -0.011(3)
C24 0.080(5) 0.269(11) 0.138(8) -0.122(8) 0.034(5) -0.090(6)
C25 0.055(4) 0.120(6) 0.123(6) -0.040(5) 0.005(4) 0.009(4)
C26 0.032(2) 0.044(3) 0.025(2) 0.006(2) 0.004(2) -0.001(2)
C27 0.040(3) 0.038(3) 0.032(3) 0.001(2) 0.006(2) 0.006(2)
C28 0.041(3) 0.047(3) 0.025(2) 0.002(2) 0.004(2) 0.002(2)
C29 0.038(3) 0.045(3) 0.031(3) 0.006(2) -0.001(2) 0.007(2)
C30 0.044(3) 0.042(3) 0.038(3) 0.000(2) 0.004(2) 0.002(3)
C31 0.041(3) 0.037(3) 0.023(3) 0.001(2) 0.002(2) 0.001(2)
C32 0.051(3) 0.064(4) 0.026(2) -0.001(2) -0.007(2) 0.004(3)
C33 0.076(4) 0.056(4) 0.030(3) -0.007(3) -0.001(3) 0.006(3)
C34 0.059(4) 0.092(5) 0.037(3) -0.018(4) -0.012(3) 0.005(4)
C35 0.067(4) 0.081(5) 0.033(3) -0.001(3) 0.004(3) 0.001(4)
C36 0.078(5) 0.051(4) 0.061(4) 0.015(3) -0.019(4) 0.023(3)
O1 0.094(3) 0.047(2) 0.0265(18) 0.0073(16) 0.006(2) -0.0025(19)
O2 0.051(2) 0.053(2) 0.055(2) 0.0089(18) -0.0123(19) -0.0033(18)
O3 0.051(2) 0.054(2) 0.0326(17) 0.0022(16) 0.0038(17) -0.0071(17)
O4 0.070(2) 0.058(2) 0.036(2) 0.0062(18) -0.0102(18) 0.0203(19)

loop_
_atom_type_symbol
_atom_type_description
_atom_type_scat_dispersion_real
_atom_type_scat_dispersion_imag
_atom_type_scat_source
C C 0.0033 0.0016 'International Tables Vol C Tables 4.2.6.8 and 6.1.1.4'
H H 0 0 'International Tables Vol C Tables 4.2.6.8 and 6.1.1.4'
O O 0.0106 0.006 'International Tables Vol C Tables 4.2.6.8 and 6.1.1.4'

loop_
_geom_angle_atom_site_label_1
_geom_angle_atom_site_label_2
_geom_angle_atom_site_label_3
_geom_angle
_geom_angle_site_symmetry_1
_geom_angle_site_symmetry_3
_geom_angle_publ_flag
C2 C1 C8A 119.0(4) . . ?
C2 C1 C9 117.6(4) . . ?
C8A C1 C9 123.3(4) . . ?
O2 C2 C1 118.4(4) . . ?
O2 C2 C3 119.6(4) . . ?
C1 C2 C3 121.9(4) . . ?
C4 C3 C2 119.5(5) . . ?
C3 C4 C4A 121.4(5) . . ?
C5 C4A C4 119.3(4) . . ?
C5 C4A C8A 120.8(4) . . ?
C4 C4A C8A 119.9(4) . . ?
C6 C5 C4A 121.3(5) . . ?
C5 C6 C7 119.3(5) . . ?
O3 C7 C8 120.5(4) . . ?
O3 C7 C6 117.1(4) . . ?
C8 C7 C6 122.3(4) . . ?
C7 C8 C8A 118.5(4) . . ?
C7 C8 C26 116.9(4) . . ?
C8A C8 C26 124.3(4) . . ?
C4A C8A C1 117.6(4) . . ?
C4A C8A C8 117.0(4) . . ?
C1 C8A C8 125.4(4) . . ?
C10 C9 C14 117.3(4) . . ?
C10 C9 C1 121.2(4) . . ?
C14 C9 C1 121.5(4) . . ?
C9 C10 C11 124.5(4) . . ?
C10 C11 C12 115.7(4) . . ?
C10 C11 C15 122.1(4) . . ?
C12 C11 C15 122.2(4) . . ?
O1 C12 C13 122.7(4) . . ?
O1 C12 C11 116.4(4) . . ?
C13 C12 C11 120.9(4) . . ?
C12 C13 C14 120.6(5) . . ?
C9 C14 C13 120.8(4) . . ?
C18 C15 C17 111.1(5) . . ?
C18 C15 C11 109.5(4) . . ?
C17 C15 C11 110.7(5) . . ?
C18 C15 C16 107.8(5) . . ?
C17 C15 C16 106.5(5) . . ?
C11 C15 C16 111.1(4) . . ?
O2 C20 C22 112.1(5) . . ?
O2 C20 C21 105.0(5) . . ?
C22 C20 C21 114.2(5) . . ?
O3 C23 C25 112.4(5) . . ?
O3 C23 C24 105.5(5) . . ?
C25 C23 C24 110.7(6) . . ?
C31 C26 C27 117.8(4) . . ?
C31 C26 C8 121.9(4) . . ?
C27 C26 C8 120.2(4) . . ?
C28 C27 C26 123.1(4) . . ?
C27 C28 C29 117.5(4) . . ?
C27 C28 C32 120.4(4) . . ?
C29 C28 C32 122.1(4) . . ?
O4 C29 C28 118.3(4) . . ?
O4 C29 C30 121.1(4) . . ?
C28 C29 C30 120.6(4) . . ?
C31 C30 C29 120.2(5) . . ?
C26 C31 C30 120.7(4) . . ?
C34 C32 C33 108.5(5) . . ?
C34 C32 C35 109.2(5) . . ?
C33 C32 C35 107.6(5) . . ?
C34 C32 C28 109.9(4) . . ?
C33 C32 C28 111.4(4) . . ?
C35 C32 C28 110.2(4) . . ?
C12 O1 C19 117.8(4) . . ?
C2 O2 C20 119.3(4) . . ?
C7 O3 C23 116.2(4) . . ?
C29 O4 C36 119.2(4) . . ?

loop_
_geom_bond_atom_site_label_1
_geom_bond_atom_site_label_2
_geom_bond_distance
_geom_bond_site_symmetry_2
_geom_bond_publ_flag
C1 C2 1.395(6) . ?
C1 C8A 1.439(6) . ?
C1 C9 1.500(6) . ?
C2 O2 1.372(5) . ?
C2 C3 1.406(6) . ?
C3 C4 1.355(6) . ?
C4 C4A 1.414(7) . ?
C4A C5 1.396(6) . ?
C4A C8A 1.434(6) . ?
C5 C6 1.347(7) . ?
C6 C7 1.411(6) . ?
C7 O3 1.369(5) . ?
C7 C8 1.386(6) . ?
C8 C8A 1.447(6) . ?
C8 C26 1.492(6) . ?
C9 C10 1.383(6) . ?
C9 C14 1.385(6) . ?
C10 C11 1.395(6) . ?
C11 C12 1.418(6) . ?
C11 C15 1.533(6) . ?
C12 O1 1.370(5) . ?
C12 C13 1.376(6) . ?
C13 C14 1.386(6) . ?
C15 C18 1.529(8) . ?
C15 C17 1.532(7) . ?
C15 C16 1.536(7) . ?
C19 O1 1.423(7) . ?
C20 O2 1.424(5) . ?
C20 C22 1.486(7) . ?
C20 C21 1.497(7) . ?
C23 O3 1.428(6) . ?
C23 C25 1.453(7) . ?
C23 C24 1.491(8) . ?
C26 C31 1.372(6) . ?
C26 C27 1.415(6) . ?
C27 C28 1.379(6) . ?
C28 C29 1.397(6) . ?
C28 C32 1.545(6) . ?
C29 O4 1.367(5) . ?
C29 C30 1.398(7) . ?
C30 C31 1.394(6) . ?
C32 C34 1.526(7) . ?
C32 C33 1.527(7) . ?
C32 C35 1.531(7) . ?
C36 O4 1.409(7) . ?

loop_
_cod_related_entry_id
_cod_related_entry_database
_cod_related_entry_code
1 ChemSpider 9040012
